data_4305152
loop_
_publ_author_name
'Kazi Sabnam Banu'
'Tanmay Chattopadhyay'
'Arpita Banerjee'
'Santanu Bhattacharya'
'Eringathodi Suresh'
'Munirathinam Nethaji'
'Ennio Zangrando'
'Debasis Das'

_publ_section_title
;
Catechol Oxidase Activity of a Series of New Dinuclear Copper(II) Complexes
with 3,5-DTBC and TCC as Substrates: Syntheses, X-ray Crystal Structures,
Spectroscopic Characterization of the Adducts and Kinetic Studies
;
_journal_name_full 'Inorganic Chemistry'
_journal_page_first 7083
_journal_page_last 7093
_journal_paper_doi 10.1021/ic701332w
_journal_volume 47
_journal_year 2008
_chemical_formula_moiety '2(C23 H35 Cu2 N13 O3)'
_chemical_formula_sum 'C46 H70 Cu4 N26 O6'
_chemical_formula_weight 1337.44
_chemical_name_systematic
;
 ?
;
_space_group_IT_number 148
_symmetry_cell_setting trigonal
_symmetry_space_group_name_Hall '-R 3'
_symmetry_space_group_name_H-M 'R -3 :H'
_atom_sites_solution_hydrogens geom
_atom_sites_solution_primary direct
_atom_sites_solution_secondary difmap
_audit_creation_method SHELXL-97
_cell_angle_alpha 90.00
_cell_angle_beta 90.00
_cell_angle_gamma 120.00
_cell_formula_units_Z 18
_cell_length_a 37.033(6)
_cell_length_b 37.033(6)
_cell_length_c 21.890(4)
_cell_measurement_temperature 293(2)
_cell_volume 25999(8)
_computing_cell_refinement 'Denzo (Otwinowski & Minor 1997)'
_computing_data_collection 'Nonius Xpress'
_computing_data_reduction 'Denzo and Scalepack (Otwinowski & Minor 1997)'
_computing_molecular_graphics 'Ortep3/windows (Farrugia,1997)'
_computing_publication_material 'Wingx 1.70.01 (Farrugia, 1999)'
_computing_structure_refinement 'SHELX97 (Sheldrick, 1998)'
_computing_structure_solution 'SHELX97 (Sheldrick, 1998)'
_diffrn_ambient_temperature 293(2)
_diffrn_measured_fraction_theta_full 0.983
_diffrn_measured_fraction_theta_max 0.983
_diffrn_measurement_device_type 'image plate dip1030'
_diffrn_measurement_method 'laser scanner'
_diffrn_radiation_monochromator graphite
_diffrn_radiation_source 'fine-focus sealed tube'
_diffrn_radiation_type Mok\a
_diffrn_radiation_wavelength 0.71073
_diffrn_reflns_av_R_equivalents 0.0768
_diffrn_reflns_av_sigmaI/netI 0.0680
_diffrn_reflns_limit_h_max 40
_diffrn_reflns_limit_h_min -41
_diffrn_reflns_limit_k_max 41
_diffrn_reflns_limit_k_min -41
_diffrn_reflns_limit_l_max 24
_diffrn_reflns_limit_l_min -23
_diffrn_reflns_number 36915
_diffrn_reflns_theta_full 23.38
_diffrn_reflns_theta_max 23.38
_diffrn_reflns_theta_min 1.97
_exptl_absorpt_coefficient_mu 1.523
_exptl_absorpt_correction_T_max 0.7321
_exptl_absorpt_correction_T_min 0.6187
_exptl_absorpt_correction_type refdelf
_exptl_absorpt_process_details
;
Parkin S,Moezzi B & Hope H, (1995) J. Appl. Cryst. 28, 53-56
Quadratic fit to sin(theta)/lambda - 18 parameters
;
_exptl_crystal_density_diffrn 1.538
_exptl_crystal_density_method 'not measured'
_exptl_crystal_description cube
_exptl_crystal_F_000 12456
_refine_diff_density_max 0.754
_refine_diff_density_min -0.421
_refine_diff_density_rms 0.055
_refine_ls_extinction_method none
_refine_ls_goodness_of_fit_ref 0.852
_refine_ls_hydrogen_treatment constr
_refine_ls_matrix_type full
_refine_ls_number_parameters 655
_refine_ls_number_reflns 8283
_refine_ls_number_restraints 0
_refine_ls_restrained_S_all 0.867
_refine_ls_R_factor_all 0.1052
_refine_ls_R_factor_gt 0.0547
_refine_ls_shift/su_max 0.001
_refine_ls_shift/su_mean 0.000
_refine_ls_structure_factor_coef Fsqd
_refine_ls_weighting_details 'calc w=1/[\s^2^(Fo^2^)+(0.1014P)^2^] where P=(Fo^2^+2Fc^2^)/3'
_refine_ls_weighting_scheme calc
_refine_ls_wR_factor_gt 0.1503
_refine_ls_wR_factor_ref 0.1679
_reflns_number_gt 4072
_reflns_number_total 8283
_reflns_threshold_expression >2sigma(I)
_cod_data_source_file ic701332w-file001_5.cif
_cod_data_source_block 5
_cod_original_cell_volume 26000(8)
_cod_original_sg_symbol_H-M 'R -3'
_cod_database_code 4305152

loop_
_symmetry_equiv_pos_as_xyz
'x, y, z'
'-y, x-y, z'
'-x+y, -x, z'
'x+2/3, y+1/3, z+1/3'
'-y+2/3, x-y+1/3, z+1/3'
'-x+y+2/3, -x+1/3, z+1/3'
'x+1/3, y+2/3, z+2/3'
'-y+1/3, x-y+2/3, z+2/3'
'-x+y+1/3, -x+2/3, z+2/3'
'-x, -y, -z'
'y, -x+y, -z'
'x-y, x, -z'
'-x+2/3, -y+1/3, -z+1/3'
'y+2/3, -x+y+1/3, -z+1/3'
'x-y+2/3, x+1/3, -z+1/3'
'-x+1/3, -y+2/3, -z+2/3'
'y+1/3, -x+y+2/3, -z+2/3'
'x-y+1/3, x+2/3, -z+2/3'

loop_
_atom_site_label
_atom_site_type_symbol
_atom_site_fract_x
_atom_site_fract_y
_atom_site_fract_z
_atom_site_U_iso_or_equiv
_atom_site_adp_type
_atom_site_occupancy
_atom_site_symmetry_multiplicity
_atom_site_calc_flag
_atom_site_refinement_flags
_atom_site_disorder_assembly
_atom_site_disorder_group
Cu1 Cu 0.29956(3) 0.14277(3) 0.48626(4) 0.0989(3) Uani 1 1 d . . .
Cu2 Cu 0.39316(3) 0.20137(2) 0.51895(4) 0.1001(3) Uani 1 1 d . . .
O1 O 0.35038(12) 0.14045(12) 0.51026(19) 0.0943(12) Uani 1 1 d . . .
N1 N 0.26681(17) 0.08241(17) 0.4759(3) 0.0993(16) Uani 1 1 d . . .
N2 N 0.43769(17) 0.18923(16) 0.5358(2) 0.0964(15) Uani 1 1 d . . .
N11 N 0.26330(19) 0.15674(18) 0.4371(3) 0.1119(18) Uani 1 1 d . . .
N12 N 0.2497(2) 0.1786(2) 0.4552(3) 0.121(2) Uani 1 1 d . . .
N13 N 0.2365(3) 0.1985(3) 0.4701(4) 0.171(3) Uani 1 1 d . . .
N21 N 0.4248(2) 0.2603(2) 0.5410(3) 0.118(2) Uani 1 1 d . . .
N22 N 0.4348(2) 0.2906(2) 0.5109(3) 0.1103(19) Uani 1 1 d . . .
N23 N 0.4459(3) 0.3214(2) 0.4856(4) 0.153(3) Uani 1 1 d . . .
N31 N 0.34021(18) 0.20071(17) 0.5050(3) 0.1050(17) Uani 1 1 d . . .
N32 N 0.33851(19) 0.2317(2) 0.4920(3) 0.1083(18) Uani 1 1 d . . .
N33 N 0.3373(2) 0.2607(2) 0.4806(4) 0.148(3) Uani 1 1 d . . .
C1 C 0.3565(2) 0.10817(19) 0.5130(3) 0.0832(16) Uani 1 1 d . . .
C2 C 0.3226(2) 0.06721(19) 0.5025(3) 0.0876(17) Uani 1 1 d . . .
C3 C 0.3293(2) 0.0330(2) 0.5075(3) 0.0947(19) Uani 1 1 d . . .
H3 H 0.3069 0.0063 0.5015 0.114 Uiso 1 1 calc R . .
C4 C 0.3679(2) 0.0375(2) 0.5208(3) 0.0928(18) Uani 1 1 d . . .
C5 C 0.3742(2) 0.0001(2) 0.5238(3) 0.111(2) Uani 1 1 d . . .
H5A H 0.3921 0.0016 0.4910 0.166 Uiso 1 1 calc R . .
H5B H 0.3478 -0.0251 0.5201 0.166 Uiso 1 1 calc R . .
H5C H 0.3868 0.0001 0.5621 0.166 Uiso 1 1 calc R . .
C6 C 0.3997(2) 0.0776(2) 0.5296(3) 0.0940(18) Uani 1 1 d . . .
H6 H 0.4260 0.0813 0.5384 0.113 Uiso 1 1 calc R . .
C7 C 0.3960(2) 0.11292(19) 0.5265(3) 0.0846(17) Uani 1 1 d . . .
C8 C 0.4333(2) 0.1526(2) 0.5384(3) 0.0985(19) Uani 1 1 d . . .
H8 H 0.4570 0.1514 0.5491 0.118 Uiso 1 1 calc R . .
C9 C 0.2811(2) 0.0575(2) 0.4864(3) 0.0975(19) Uani 1 1 d . . .
H9 H 0.2618 0.0293 0.4829 0.117 Uiso 1 1 calc R . .
C11 C 0.2223(2) 0.0625(2) 0.4602(4) 0.115(2) Uani 1 1 d . . .
H11A H 0.2146 0.0372 0.4373 0.138 Uiso 1 1 calc R . .
H11B H 0.2181 0.0811 0.4337 0.138 Uiso 1 1 calc R . .
C12 C 0.1941(3) 0.0518(3) 0.5138(4) 0.135(3) Uani 1 1 d . . .
H12A H 0.1655 0.0365 0.4995 0.162 Uiso 1 1 calc R . .
H12B H 0.1985 0.0333 0.5402 0.162 Uiso 1 1 calc R . .
C13 C 0.1993(3) 0.0876(3) 0.5509(4) 0.142(3) Uani 1 1 d . . .
H13A H 0.1941 0.1057 0.5248 0.170 Uiso 1 1 calc R . .
H13B H 0.1781 0.0771 0.5825 0.170 Uiso 1 1 calc R . .
N14 N 0.2388(2) 0.1121(2) 0.5794(3) 0.124(2) Uiso 1 1 d . . .
C15 C 0.2388(3) 0.1464(3) 0.6149(4) 0.151(3) Uiso 1 1 d . . .
H15A H 0.2356 0.1651 0.5874 0.181 Uiso 1 1 calc R . .
H15B H 0.2156 0.1348 0.6432 0.181 Uiso 1 1 calc R . .
C16 C 0.2776(3) 0.1693(3) 0.6484(4) 0.148(3) Uiso 1 1 d . . .
H16A H 0.2773 0.1919 0.6703 0.178 Uiso 1 1 calc R . .
H16B H 0.3004 0.1815 0.6194 0.178 Uiso 1 1 calc R . .
O17 O 0.28538(19) 0.14418(19) 0.6918(3) 0.148(2) Uiso 1 1 d . . .
C18 C 0.2863(3) 0.1112(3) 0.6563(4) 0.139(3) Uiso 1 1 d . . .
H18A H 0.2913 0.0934 0.6834 0.167 Uiso 1 1 calc R . .
H18B H 0.3089 0.1235 0.6270 0.167 Uiso 1 1 calc R . .
C19 C 0.2468(3) 0.0863(3) 0.6243(4) 0.141(3) Uiso 1 1 d . . .
H19A H 0.2242 0.0743 0.6538 0.169 Uiso 1 1 calc R . .
H19B H 0.2472 0.0636 0.6029 0.169 Uiso 1 1 calc R . .
C21 C 0.4800(2) 0.2235(2) 0.5525(4) 0.115(2) Uani 1 1 d . . .
H21A H 0.4957 0.2118 0.5713 0.138 Uiso 1 1 calc R . .
H21B H 0.4776 0.2417 0.5821 0.138 Uiso 1 1 calc R . .
C22 C 0.5034(2) 0.2488(2) 0.4967(3) 0.118(2) Uani 1 1 d . . .
H22A H 0.4847 0.2531 0.4707 0.142 Uiso 1 1 calc R . .
H22B H 0.5141 0.2338 0.4735 0.142 Uiso 1 1 calc R . .
C23 C 0.5396(3) 0.2910(3) 0.5171(4) 0.152(3) Uani 1 1 d . . .
H23A H 0.5283 0.3075 0.5341 0.182 Uiso 1 1 calc R . .
H23B H 0.5549 0.2864 0.5492 0.182 Uiso 1 1 calc R . .
N24 N 0.5685(2) 0.3146(2) 0.4681(3) 0.135(2) Uiso 1 1 d . . .
C25 C 0.5510(3) 0.3263(3) 0.4209(4) 0.158(3) Uiso 1 1 d . . .
H25A H 0.5394 0.3425 0.4379 0.189 Uiso 1 1 calc R . .
H25B H 0.5283 0.3014 0.4026 0.189 Uiso 1 1 calc R . .
C26 C 0.5834(4) 0.3526(3) 0.3700(5) 0.191(4) Uiso 1 1 d . . .
H26A H 0.5951 0.3368 0.3520 0.229 Uiso 1 1 calc R . .
H26B H 0.5701 0.3600 0.3380 0.229 Uiso 1 1 calc R . .
O27 O 0.6151(2) 0.3891(2) 0.3996(3) 0.184(3) Uiso 1 1 d . . .
C28 C 0.6341(4) 0.3785(4) 0.4443(6) 0.220(5) Uiso 1 1 d . . .
H28A H 0.6576 0.4037 0.4607 0.264 Uiso 1 1 calc R . .
H28B H 0.6447 0.3617 0.4266 0.264 Uiso 1 1 calc R . .
C29 C 0.6029(4) 0.3535(4) 0.4977(5) 0.210(5) Uiso 1 1 d . . .
H29A H 0.6168 0.3464 0.5291 0.252 Uiso 1 1 calc R . .
H29B H 0.5919 0.3698 0.5160 0.252 Uiso 1 1 calc R . .
Cu3 Cu 0.37168(3) 0.21137(3) 0.34441(4) 0.0957(3) Uani 1 1 d . . .
Cu4 Cu 0.27505(3) 0.15583(3) 0.32198(4) 0.1070(3) Uani 1 1 d . . .
O2 O 0.32108(13) 0.21561(12) 0.32245(19) 0.0943(12) Uani 1 1 d . . .
N3 N 0.40719(16) 0.27161(17) 0.3450(2) 0.0917(15) Uani 1 1 d . B .
N4 N 0.23262(17) 0.17170(19) 0.3025(3) 0.1052(17) Uani 1 1 d . B .
N41 N 0.4052(2) 0.20055(19) 0.4052(3) 0.1105(18) Uani 1 1 d . . .
N42 N 0.4221(2) 0.1805(2) 0.3930(3) 0.116(2) Uani 1 1 d . . .
N43 N 0.4387(3) 0.1623(3) 0.3826(4) 0.160(3) Uani 1 1 d . . .
N51 N 0.2359(3) 0.0972(3) 0.3208(4) 0.169(3) Uani 1 1 d . . .
N52 N 0.2282(3) 0.0673(3) 0.3076(4) 0.169(3) Uani 1 1 d U . .
N53 N 0.2234(4) 0.0355(4) 0.3016(6) 0.263(6) Uani 1 1 d U . .
N61 N 0.32619(19) 0.15318(18) 0.3385(3) 0.1145(19) Uani 1 1 d . . .
N62 N 0.3289(2) 0.1220(2) 0.3451(3) 0.1101(18) Uani 1 1 d . . .
N63 N 0.3321(3) 0.0935(2) 0.3515(4) 0.150(3) Uani 1 1 d . . .
C51 C 0.3178(2) 0.2500(2) 0.3172(3) 0.0873(17) Uani 1 1 d . . .
C52 C 0.3532(2) 0.2900(2) 0.3249(3) 0.0890(18) Uani 1 1 d . . .
C53 C 0.3486(2) 0.3252(2) 0.3187(3) 0.0975(19) Uani 1 1 d . . .
H53 H 0.3724 0.3513 0.3223 0.117 Uiso 1 1 calc R B .
C54 C 0.3114(2) 0.3233(2) 0.3078(3) 0.0994(19) Uani 1 1 d . . .
C55 C 0.3083(2) 0.3622(2) 0.3035(3) 0.119(2) Uani 1 1 d . . .
H55A H 0.2974 0.3662 0.3411 0.178 Uiso 1 1 calc R B .
H55B H 0.2900 0.3594 0.2705 0.178 Uiso 1 1 calc R . .
H55C H 0.3354 0.3857 0.2961 0.178 Uiso 1 1 calc R . .
C56 C 0.2777(2) 0.2843(2) 0.3000(3) 0.102(2) Uani 1 1 d . . .
H56 H 0.2521 0.2821 0.2911 0.122 Uiso 1 1 calc R B .
C57 C 0.2793(2) 0.2476(2) 0.3046(3) 0.0943(19) Uani 1 1 d . . .
C58 C 0.2402(2) 0.2090(2) 0.2979(3) 0.109(2) Uani 1 1 d . . .
H58 H 0.2173 0.2119 0.2888 0.130 Uiso 1 1 calc R B .
C59 C 0.3947(2) 0.2977(2) 0.3360(3) 0.0943(18) Uani 1 1 d . . .
H59 H 0.4154 0.3256 0.3366 0.113 Uiso 1 1 calc R B .
C31 C 0.4521(2) 0.2890(2) 0.3490(3) 0.104(2) Uiso 1 1 d . . .
H31A H 0.4589 0.2741 0.3792 0.125 Uiso 1 1 calc R A 1
H31B H 0.4658 0.3182 0.3604 0.125 Uiso 1 1 calc R A 1
C32 C 0.4670(5) 0.2835(5) 0.2803(8) 0.085(5) Uiso 0.50 1 d P B 1
H32A H 0.4582 0.2972 0.2511 0.102 Uiso 0.50 1 calc PR B 1
H32B H 0.4973 0.2978 0.2795 0.102 Uiso 0.50 1 calc PR B 1
C33 C 0.4501(7) 0.2377(5) 0.2590(8) 0.090(5) Uiso 0.50 1 d P B 1
H33A H 0.4617 0.2383 0.2191 0.108 Uiso 0.50 1 calc PR B 1
H33B H 0.4603 0.2245 0.2870 0.108 Uiso 0.50 1 calc PR B 1
N34 N 0.4030(4) 0.2109(4) 0.2551(5) 0.080(4) Uiso 0.50 1 d P B 1
C35 C 0.3859(4) 0.2278(4) 0.2099(5) 0.070(3) Uiso 0.50 1 d P B 1
H35A H 0.3945 0.2564 0.2204 0.084 Uiso 0.50 1 calc PR B 1
H35B H 0.3556 0.2119 0.2114 0.084 Uiso 0.50 1 calc PR B 1
C36 C 0.4011(4) 0.2262(4) 0.1420(5) 0.080(3) Uiso 0.50 1 d P B 1
H36A H 0.3882 0.2362 0.1133 0.095 Uiso 0.50 1 calc PR B 1
H36B H 0.4311 0.2442 0.1393 0.095 Uiso 0.50 1 calc PR B 1
O37 O 0.3905(4) 0.1854(4) 0.1269(6) 0.097(4) Uiso 0.50 1 d P B 1
C38 C 0.4076(4) 0.1678(4) 0.1664(6) 0.082(4) Uiso 0.50 1 d P B 1
H38A H 0.4378 0.1833 0.1633 0.098 Uiso 0.50 1 calc PR B 1
H38B H 0.3980 0.1392 0.1545 0.098 Uiso 0.50 1 calc PR B 1
C39 C 0.3938(5) 0.1691(4) 0.2359(6) 0.082(3) Uiso 0.50 1 d P B 1
H39A H 0.3641 0.1500 0.2400 0.098 Uiso 0.50 1 calc PR B 1
H39B H 0.4081 0.1597 0.2630 0.098 Uiso 0.50 1 calc PR B 1
C41 C 0.1851(5) 0.1406(5) 0.3050(8) 0.087(4) Uiso 0.50 1 d P B 1
H41C H 0.1711 0.1516 0.2802 0.104 Uiso 0.50 1 calc PR B 1
H41D H 0.1798 0.1146 0.2865 0.104 Uiso 0.50 1 calc PR B 1
C42 C 0.1656(5) 0.1311(5) 0.3678(7) 0.107(5) Uiso 0.50 1 d P B 1
H42C H 0.1798 0.1206 0.3932 0.128 Uiso 0.50 1 calc PR B 1
H42D H 0.1698 0.1567 0.3861 0.128 Uiso 0.50 1 calc PR B 1
C43 C 0.1209(5) 0.1005(5) 0.3675(9) 0.122(5) Uiso 0.50 1 d P B 1
H43C H 0.1059 0.1119 0.3461 0.146 Uiso 0.50 1 calc PR B 1
H43D H 0.1106 0.0944 0.4092 0.146 Uiso 0.50 1 calc PR B 1
N44 N 0.1129(5) 0.0597(5) 0.3357(8) 0.138(5) Uiso 0.50 1 d P B 1
C45 C 0.1216(5) 0.0346(5) 0.3773(7) 0.250(6) Uiso 0.50 1 d P B 1
H45C H 0.1015 0.0247 0.4105 0.299 Uiso 0.50 1 calc PR B 1
H45D H 0.1493 0.0513 0.3947 0.299 Uiso 0.50 1 calc PR B 1
C46 C 0.1191(7) -0.0013(8) 0.3433(11) 0.191(9) Uiso 0.50 1 d P B 1
H46C H 0.1327 0.0072 0.3038 0.230 Uiso 0.50 1 calc PR B 1
H46D H 0.1315 -0.0147 0.3663 0.230 Uiso 0.50 1 calc PR B 1
O47 O 0.0761(5) -0.0275(5) 0.3370(8) 0.192(6) Uiso 0.50 1 d P B 1
C48 C 0.0597(9) -0.0090(9) 0.3029(12) 0.225(11) Uiso 0.50 1 d P B 1
H48C H 0.0302 -0.0282 0.2970 0.270 Uiso 0.50 1 calc PR B 1
H48D H 0.0730 -0.0022 0.2630 0.270 Uiso 0.50 1 calc PR B 1
C49 C 0.0660(7) 0.0312(7) 0.3342(10) 0.187(8) Uiso 0.50 1 d P B 1
H49C H 0.0527 0.0437 0.3109 0.225 Uiso 0.50 1 calc PR B 1
H49D H 0.0545 0.0254 0.3752 0.225 Uiso 0.50 1 calc PR B 1
C32B C 0.4742(7) 0.2909(7) 0.2987(10) 0.137(9) Uiso 0.50 1 d P B 2
H32C H 0.5037 0.3062 0.3089 0.164 Uiso 0.50 1 calc PR B 2
H32D H 0.4694 0.3066 0.2675 0.164 Uiso 0.50 1 calc PR B 2
C33B C 0.4641(6) 0.2487(6) 0.2719(10) 0.122(8) Uiso 0.50 1 d P B 2
H33C H 0.4827 0.2538 0.2378 0.147 Uiso 0.50 1 calc PR B 2
H33D H 0.4704 0.2338 0.3027 0.147 Uiso 0.50 1 calc PR B 2
N34B N 0.4223(6) 0.2219(5) 0.2513(7) 0.112(5) Uiso 0.50 1 d P B 2
C35B C 0.4141(7) 0.2443(6) 0.1987(9) 0.150(7) Uiso 0.50 1 d P B 2
H35C H 0.4094 0.2660 0.2149 0.180 Uiso 0.50 1 calc PR B 2
H35D H 0.4381 0.2572 0.1718 0.180 Uiso 0.50 1 calc PR B 2
C36B C 0.3807(6) 0.2166(6) 0.1677(10) 0.135(6) Uiso 0.50 1 d P B 2
H36C H 0.3759 0.2319 0.1358 0.162 Uiso 0.50 1 calc PR B 2
H36D H 0.3572 0.2064 0.1954 0.162 Uiso 0.50 1 calc PR B 2
O37B O 0.3788(5) 0.1798(5) 0.1386(7) 0.115(5) Uiso 0.50 1 d P B 2
C38B C 0.3896(6) 0.1613(6) 0.1921(11) 0.141(7) Uiso 0.50 1 d P B 2
H38C H 0.3654 0.1487 0.2187 0.170 Uiso 0.50 1 calc PR B 2
H38D H 0.3930 0.1387 0.1763 0.170 Uiso 0.50 1 calc PR B 2
C39B C 0.4217(7) 0.1840(6) 0.2260(9) 0.149(7) Uiso 0.50 1 d P B 2
H39C H 0.4467 0.1928 0.2021 0.179 Uiso 0.50 1 calc PR B 2
H39D H 0.4221 0.1672 0.2597 0.179 Uiso 0.50 1 calc PR B 2
C41B C 0.1920(6) 0.1372(6) 0.2803(9) 0.126(7) Uiso 0.50 1 d P B 2
H41A H 0.1952 0.1159 0.2592 0.152 Uiso 0.50 1 calc PR B 2
H41B H 0.1779 0.1472 0.2540 0.152 Uiso 0.50 1 calc PR B 2
C42B C 0.1696(7) 0.1216(8) 0.3419(11) 0.155(8) Uiso 0.50 1 d P B 2
H42A H 0.1733 0.1449 0.3665 0.186 Uiso 0.50 1 calc PR B 2
H42B H 0.1812 0.1070 0.3640 0.186 Uiso 0.50 1 calc PR B 2
C43B C 0.1203(10) 0.0902(10) 0.3285(13) 0.255(16) Uiso 0.50 1 d PD B 2
H43A H 0.1056 0.1057 0.3274 0.305 Uiso 0.50 1 calc PR B 2
H43B H 0.1167 0.0765 0.2893 0.305 Uiso 0.50 1 calc PR B 2
N44B N 0.1036(7) 0.0590(7) 0.3777(11) 0.220(9) Uiso 0.50 1 d PD B 2
C45B C 0.1216(5) 0.0346(5) 0.3773(7) 0.250(6) Uiso 0.50 1 d PD B 2
H45A H 0.1453 0.0456 0.4049 0.299 Uiso 0.50 1 calc PR B 2
H45B H 0.1308 0.0327 0.3366 0.299 Uiso 0.50 1 calc PR B 2
C46B C 0.0834(10) -0.0118(7) 0.4012(15) 0.293(16) Uiso 0.50 1 d PD B 2
H46A H 0.0602 -0.0226 0.3729 0.352 Uiso 0.50 1 calc PR B 2
H46B H 0.0935 -0.0315 0.4033 0.352 Uiso 0.50 1 calc PR B 2
O47B O 0.0701(12) -0.0066(12) 0.4606(15) 0.47(2) Uiso 0.50 1 d PD B 2
C48B C 0.0653(12) 0.0266(14) 0.4750(16) 0.40(3) Uiso 0.50 1 d PD B 2
H48A H 0.0715 0.0328 0.5181 0.481 Uiso 0.50 1 calc PR B 2
H48B H 0.0362 0.0184 0.4692 0.481 Uiso 0.50 1 calc PR B 2
C49B C 0.0932(11) 0.0686(10) 0.4370(13) 0.329(19) Uiso 0.50 1 d PD B 2
H49A H 0.0781 0.0834 0.4318 0.395 Uiso 0.50 1 calc PR B 2
H49B H 0.1186 0.0864 0.4595 0.395 Uiso 0.50 1 calc PR B 2

loop_
_atom_site_aniso_label
_atom_site_aniso_U_11
_atom_site_aniso_U_22
_atom_site_aniso_U_33
_atom_site_aniso_U_23
_atom_site_aniso_U_13
_atom_site_aniso_U_12
Cu1 0.0934(6) 0.0804(5) 0.1298(7) 0.0012(5) 0.0016(5) 0.0487(5)
Cu2 0.1001(6) 0.0741(5) 0.1246(7) -0.0037(4) -0.0105(5) 0.0425(5)
O1 0.090(3) 0.070(3) 0.123(3) -0.002(2) -0.005(2) 0.040(2)
N1 0.083(4) 0.084(4) 0.130(4) 0.006(3) 0.004(3) 0.041(3)
N2 0.096(4) 0.066(3) 0.108(4) -0.002(3) -0.009(3) 0.026(3)
N11 0.107(4) 0.086(4) 0.148(5) 0.001(4) -0.003(4) 0.053(4)
N12 0.108(5) 0.103(5) 0.164(6) 0.002(4) -0.002(4) 0.060(4)
N13 0.159(7) 0.159(7) 0.253(10) -0.022(6) -0.004(6) 0.122(7)
N21 0.144(6) 0.079(4) 0.124(5) -0.004(4) -0.016(4) 0.050(4)
N22 0.119(5) 0.077(4) 0.121(5) -0.016(4) -0.002(4) 0.038(4)
N23 0.197(8) 0.089(5) 0.153(6) 0.003(5) 0.007(5) 0.056(5)
N31 0.112(4) 0.072(4) 0.143(5) -0.009(3) -0.012(3) 0.055(3)
N32 0.107(5) 0.092(5) 0.131(5) -0.011(4) 0.001(3) 0.053(4)
N33 0.134(6) 0.100(5) 0.224(8) 0.006(5) -0.001(5) 0.069(5)
C1 0.090(5) 0.070(4) 0.091(4) 0.004(3) 0.006(3) 0.041(4)
C2 0.086(4) 0.074(4) 0.105(5) 0.004(3) 0.006(4) 0.041(4)
C3 0.089(5) 0.072(4) 0.117(5) -0.001(3) 0.005(4) 0.036(4)
C4 0.092(5) 0.083(5) 0.110(5) 0.006(4) 0.006(4) 0.049(4)
C5 0.114(6) 0.086(5) 0.147(6) 0.005(4) -0.006(5) 0.060(4)
C6 0.086(5) 0.093(5) 0.111(5) 0.003(4) 0.001(4) 0.051(4)
C7 0.085(4) 0.074(4) 0.098(5) 0.001(3) -0.001(3) 0.042(4)
C8 0.086(5) 0.089(5) 0.118(5) 0.000(4) -0.015(4) 0.042(4)
C9 0.081(5) 0.070(4) 0.133(6) 0.008(4) 0.010(4) 0.031(4)
C11 0.091(5) 0.089(5) 0.168(7) 0.000(5) -0.011(5) 0.047(4)
C12 0.103(6) 0.122(7) 0.173(8) 0.022(6) 0.020(6) 0.051(5)
C13 0.136(8) 0.138(7) 0.164(8) 0.020(6) 0.033(6) 0.078(7)
C21 0.099(5) 0.092(5) 0.137(6) 0.000(5) -0.015(5) 0.036(4)
C22 0.094(5) 0.100(5) 0.137(7) -0.006(5) -0.001(5) 0.032(4)
C23 0.129(7) 0.127(7) 0.148(7) 0.008(6) 0.000(6) 0.026(6)
Cu3 0.1011(6) 0.0868(6) 0.1097(6) -0.0029(4) -0.0046(5) 0.0547(5)
Cu4 0.1058(6) 0.0776(5) 0.1345(7) -0.0056(5) -0.0139(5) 0.0435(5)
O2 0.097(3) 0.073(3) 0.118(3) -0.005(2) -0.009(2) 0.046(2)
N3 0.078(3) 0.093(4) 0.112(4) -0.006(3) -0.003(3) 0.048(3)
N4 0.088(4) 0.081(4) 0.129(5) -0.002(3) -0.022(3) 0.029(3)
N41 0.121(5) 0.111(5) 0.114(5) -0.002(3) 0.002(4) 0.069(4)
N42 0.135(6) 0.133(6) 0.095(4) 0.007(4) -0.006(4) 0.079(5)
N43 0.203(8) 0.211(9) 0.149(6) 0.006(6) 0.003(6) 0.166(8)
N51 0.205(9) 0.101(6) 0.196(8) -0.016(6) -0.006(6) 0.074(6)
N52 0.215(7) 0.119(6) 0.192(7) -0.019(5) 0.051(5) 0.097(6)
N53 0.309(10) 0.204(8) 0.249(9) -0.028(7) 0.077(7) 0.108(7)
N61 0.133(5) 0.079(4) 0.149(5) -0.003(4) -0.002(4) 0.067(4)
N62 0.127(5) 0.095(5) 0.116(5) -0.008(4) 0.004(4) 0.062(4)
N63 0.170(7) 0.098(5) 0.206(8) 0.016(5) 0.023(6) 0.085(5)
C51 0.088(5) 0.078(4) 0.096(5) 0.003(3) 0.005(3) 0.041(4)
C52 0.091(5) 0.074(4) 0.101(5) -0.006(3) -0.001(4) 0.040(4)
C53 0.094(5) 0.079(4) 0.122(5) -0.005(4) 0.003(4) 0.044(4)
C54 0.095(5) 0.092(5) 0.116(5) -0.004(4) 0.005(4) 0.050(5)
C55 0.132(6) 0.101(5) 0.152(7) -0.003(5) 0.000(5) 0.079(5)
C56 0.091(5) 0.103(5) 0.122(6) -0.001(4) -0.007(4) 0.056(5)
C57 0.082(5) 0.089(5) 0.111(5) -0.003(4) -0.009(4) 0.043(4)
C58 0.091(5) 0.094(6) 0.128(6) 0.007(4) -0.007(4) 0.037(5)
C59 0.080(5) 0.077(4) 0.118(5) -0.009(4) -0.003(4) 0.033(4)

loop_
_atom_type_symbol
_atom_type_description
_atom_type_scat_dispersion_real
_atom_type_scat_dispersion_imag
_atom_type_scat_source
C C 0.0033 0.0016 'International Tables Vol C Tables 4.2.6.8 and 6.1.1.4'
H H 0.0000 0.0000 'International Tables Vol C Tables 4.2.6.8 and 6.1.1.4'
N N 0.0061 0.0033 'International Tables Vol C Tables 4.2.6.8 and 6.1.1.4'
O O 0.0106 0.0060 'International Tables Vol C Tables 4.2.6.8 and 6.1.1.4'
Cu Cu 0.3201 1.2651 'International Tables Vol C Tables 4.2.6.8 and 6.1.1.4'

loop_
_geom_angle_atom_site_label_1
_geom_angle_atom_site_label_2
_geom_angle_atom_site_label_3
_geom_angle
_geom_angle_site_symmetry_1
_geom_angle_site_symmetry_3
_geom_angle_publ_flag
N1 Cu1 N31 168.5(2) . . ?
N1 Cu1 N11 97.0(2) . . ?
N31 Cu1 N11 94.5(2) . . ?
N1 Cu1 O1 92.3(2) . . ?
N31 Cu1 O1 76.5(2) . . ?
N11 Cu1 O1 158.6(2) . . ?
N1 Cu1 N14 73.1(2) . . ?
N31 Cu1 N14 108.2(2) . . ?
N11 Cu1 N14 89.3(2) . . ?
O1 Cu1 N14 111.88(19) . . ?
N2 Cu2 N21 96.1(3) . . ?
N2 Cu2 N31 167.7(2) . . ?
N21 Cu2 N31 95.2(3) . . ?
N2 Cu2 O1 92.39(19) . . ?
N21 Cu2 O1 166.2(2) . . ?
N31 Cu2 O1 75.6(2) . . ?
N2 Cu2 N41 90.5(2) . . ?
N21 Cu2 N41 104.2(2) . . ?
N31 Cu2 N41 91.6(2) . . ?
O1 Cu2 N41 86.47(19) . . ?
N2 Cu2 O17 81.9(2) . 13_556 ?
N21 Cu2 O17 84.2(2) . 13_556 ?
N31 Cu2 O17 94.3(2) . 13_556 ?
O1 Cu2 O17 86.31(18) . 13_556 ?
N41 Cu2 O17 169.3(2) . 13_556 ?
C1 O1 Cu1 129.8(4) . . ?
C1 O1 Cu2 127.8(4) . . ?
Cu1 O1 Cu2 101.93(18) . . ?
C9 N1 C11 116.1(6) . . ?
C9 N1 Cu1 123.7(5) . . ?
C11 N1 Cu1 120.0(4) . . ?
C8 N2 C21 114.4(6) . . ?
C8 N2 Cu2 125.3(5) . . ?
C21 N2 Cu2 120.1(4) . . ?
N12 N11 Cu1 124.0(6) . . ?
N12 N11 Cu4 117.3(5) . . ?
Cu1 N11 Cu4 112.9(3) . . ?
N13 N12 N11 177.8(9) . . ?
N22 N21 Cu2 130.2(5) . . ?
N23 N22 N21 174.9(8) . . ?
N32 N31 Cu1 127.9(5) . . ?
N32 N31 Cu2 123.1(5) . . ?
Cu1 N31 Cu2 105.2(3) . . ?
N33 N32 N31 179.1(9) . . ?
O1 C1 C7 122.0(6) . . ?
O1 C1 C2 119.8(6) . . ?
C7 C1 C2 118.2(6) . . ?
C3 C2 C1 119.1(6) . . ?
C3 C2 C9 116.2(6) . . ?
C1 C2 C9 124.7(6) . . ?
C4 C3 C2 122.9(6) . . ?
C6 C4 C3 115.9(6) . . ?
C6 C4 C5 122.6(6) . . ?
C3 C4 C5 121.4(6) . . ?
C4 C6 C7 125.2(6) . . ?
C6 C7 C1 118.6(6) . . ?
C6 C7 C8 116.9(6) . . ?
C1 C7 C8 124.5(6) . . ?
N2 C8 C7 127.9(6) . . ?
N1 C9 C2 129.4(6) . . ?
N1 C11 C12 114.2(7) . . ?
C13 C12 C11 115.7(7) . . ?
N14 C13 C12 116.2(7) . . ?
C13 N14 C15 109.7(7) . . ?
C13 N14 C19 110.4(7) . . ?
C15 N14 C19 106.5(7) . . ?
C13 N14 Cu1 107.4(5) . . ?
C15 N14 Cu1 112.0(5) . . ?
C19 N14 Cu1 111.0(5) . . ?
C16 C15 N14 110.1(8) . . ?
C15 C16 O17 114.3(8) . . ?
C16 O17 C18 106.4(7) . . ?
O17 C18 C19 110.2(7) . . ?
C18 C19 N14 111.6(8) . . ?
N2 C21 C22 111.2(6) . . ?
C21 C22 C23 109.5(6) . . ?
N24 C23 C22 113.9(7) . . ?
C25 N24 C23 114.4(8) . . ?
C25 N24 C29 108.8(8) . . ?
C23 N24 C29 105.9(7) . . ?
N24 C25 C26 112.7(8) . . ?
O27 C26 C25 106.1(9) . . ?
C28 O27 C26 110.4(9) . . ?
O27 C28 C29 111.5(11) . . ?
N24 C29 C28 105.3(9) . . ?
N3 Cu3 N61 167.4(2) . . ?
N3 Cu3 N41 95.4(2) . . ?
N61 Cu3 N41 95.9(3) . . ?
N3 Cu3 O2 91.95(19) . . ?
N61 Cu3 O2 75.5(2) . . ?
N41 Cu3 O2 150.7(2) . . ?
N3 Cu3 N34 87.7(3) . . ?
N61 Cu3 N34 95.5(3) . . ?
N41 Cu3 N34 101.6(3) . . ?
O2 Cu3 N34 107.0(3) . . ?
N51 Cu4 N61 98.5(3) . . ?
N51 Cu4 N4 94.0(3) . . ?
N61 Cu4 N4 167.4(2) . . ?
N51 Cu4 O2 173.7(3) . . ?
N61 Cu4 O2 75.4(2) . . ?
N4 Cu4 O2 92.1(2) . . ?
N51 Cu4 O37 84.4(4) . 13 ?
N61 Cu4 O37 96.0(3) . 13 ?
N4 Cu4 O37 83.2(3) . 13 ?
O2 Cu4 O37 94.5(3) . 13 ?
N51 Cu4 N11 89.5(3) . . ?
N61 Cu4 N11 89.7(2) . . ?
N4 Cu4 N11 92.4(2) . . ?
O2 Cu4 N11 92.10(18) . . ?
O37 Cu4 N11 172.2(3) 13 . ?
C51 O2 Cu4 128.0(4) . . ?
C51 O2 Cu3 128.5(4) . . ?
Cu4 O2 Cu3 103.01(18) . . ?
C59 N3 C31 116.1(6) . . ?
C59 N3 Cu3 125.0(5) . . ?
C31 N3 Cu3 118.4(4) . . ?
C58 N4 C41B 119.3(10) . . ?
C58 N4 C41 111.4(8) . . ?
C41B N4 C41 24.1(8) . . ?
C58 N4 Cu4 124.3(5) . . ?
C41B N4 Cu4 115.3(9) . . ?
C41 N4 Cu4 123.1(7) . . ?
N42 N41 Cu3 122.5(5) . . ?
N42 N41 Cu2 111.8(5) . . ?
Cu3 N41 Cu2 121.5(3) . . ?
N43 N42 N41 178.1(9) . . ?
N52 N51 Cu4 149.5(10) . . ?
N51 N52 N53 168.9(17) . . ?
N62 N61 Cu3 126.8(5) . . ?
N62 N61 Cu4 127.2(5) . . ?
Cu3 N61 Cu4 105.9(3) . . ?
N63 N62 N61 178.9(9) . . ?
O2 C51 C57 121.5(6) . . ?
O2 C51 C52 120.6(6) . . ?
C57 C51 C52 117.9(6) . . ?
C53 C52 C51 119.0(6) . . ?
C53 C52 C59 116.5(6) . . ?
C51 C52 C59 124.4(6) . . ?
C54 C53 C52 123.8(6) . . ?
C56 C54 C53 116.2(6) . . ?
C56 C54 C55 122.5(7) . . ?
C53 C54 C55 121.3(7) . . ?
C54 C56 C57 124.0(6) . . ?
C56 C57 C51 119.1(6) . . ?
C56 C57 C58 116.6(6) . . ?
C51 C57 C58 124.3(6) . . ?
N4 C58 C57 129.5(7) . . ?
N3 C59 C52 129.3(6) . . ?
C32B C31 N3 120.1(12) . . ?
C32B C31 C32 14.8(13) . . ?
N3 C31 C32 105.6(7) . . ?
C33 C32 C31 115.5(12) . . ?
N34 C33 C32 115.8(14) . . ?
C39 N34 C35 109.5(10) . . ?
C39 N34 C33 106.9(11) . . ?
C35 N34 C33 111.0(11) . . ?
C39 N34 Cu3 113.7(8) . . ?
C35 N34 Cu3 104.1(8) . . ?
C33 N34 Cu3 111.6(8) . . ?
N34 C35 C36 111.8(9) . . ?
O37 C36 C35 110.2(11) . . ?
C36 O37 C38 114.0(11) . . ?
O37 C38 C39 110.0(11) . . ?
N34 C39 C38 113.0(10) . . ?
C42 C41 N4 116.0(12) . . ?
C43 C42 C41 113.5(14) . . ?
C42 C43 N44 110.2(14) . . ?
C45 N44 C49 96.4(15) . . ?
C45 N44 C43 110.2(14) . . ?
C49 N44 C43 106.3(14) . . ?
N44 C45 C46 108.9(16) . . ?
O47 C46 C45 102.1(18) . . ?
C48 O47 C46 111(2) . . ?
O47 C48 C49 111(2) . . ?
N44 C49 C48 104.3(19) . . ?
C31 C32B C33B 115.3(18) . . ?
N34B C33B C32B 117.4(18) . . ?
C33B N34B C39B 105.9(17) . . ?
C33B N34B C35B 107.4(16) . . ?
C39B N34B C35B 108.3(14) . . ?
C36B C35B N34B 109.0(18) . . ?
C35B C36B O37B 121.9(18) . . ?
C36B O37B C38B 100.6(15) . . ?
C39B C38B O37B 120.9(19) . . ?
C38B C39B N34B 113.8(19) . . ?
N4 C41B C42B 99.3(14) . . ?
C41B C42B C43B 108.2(18) . . ?
N44B C43B C42B 108(2) . . ?
C49B N44B C43B 122(2) . . ?
C48B O47B C46B 122(3) . . ?
O47B C48B C49B 116(2) . . ?
N44B C49B C48B 111(2) . . ?

loop_
_geom_bond_atom_site_label_1
_geom_bond_atom_site_label_2
_geom_bond_distance
_geom_bond_site_symmetry_2
_geom_bond_publ_flag
Cu1 N1 1.951(5) . ?
Cu1 N31 1.951(6) . ?
Cu1 N11 1.981(6) . ?
Cu1 O1 1.997(4) . ?
Cu1 N14 2.821(7) . ?
Cu2 N2 1.949(6) . ?
Cu2 N21 1.952(6) . ?
Cu2 N31 1.973(6) . ?
Cu2 O1 2.015(4) . ?
Cu2 N41 2.533(6) . ?
Cu2 O17 2.721(6) 13_556 ?
O1 C1 1.324(7) . ?
N1 C9 1.293(8) . ?
N1 C11 1.470(8) . ?
N2 C8 1.284(8) . ?
N2 C21 1.488(8) . ?
N11 N12 1.215(8) . ?
N11 Cu4 2.560(7) . ?
N12 N13 1.115(8) . ?
N21 N22 1.190(8) . ?
N22 N23 1.143(8) . ?
N31 N32 1.215(8) . ?
N32 N33 1.123(8) . ?
C1 C7 1.414(8) . ?
C1 C2 1.423(8) . ?
C2 C3 1.412(8) . ?
C2 C9 1.435(9) . ?
C3 C4 1.382(8) . ?
C4 C6 1.372(8) . ?
C4 C5 1.518(8) . ?
C6 C7 1.386(8) . ?
C7 C8 1.453(9) . ?
C11 C12 1.488(10) . ?
C12 C13 1.485(11) . ?
C13 N14 1.421(10) . ?
N14 C15 1.487(10) . ?
N14 C19 1.500(10) . ?
C15 C16 1.448(11) . ?
C16 O17 1.454(10) . ?
O17 C18 1.461(9) . ?
C18 C19 1.463(10) . ?
C21 C22 1.519(9) . ?
C22 C23 1.529(10) . ?
C23 N24 1.458(10) . ?
N24 C25 1.399(10) . ?
N24 C29 1.510(12) . ?
C25 C26 1.569(12) . ?
C26 O27 1.429(11) . ?
O27 C28 1.372(12) . ?
C28 C29 1.578(14) . ?
Cu3 N3 1.942(5) . ?
Cu3 N61 1.967(6) . ?
Cu3 N41 1.993(6) . ?
Cu3 O2 2.015(4) . ?
Cu3 N34 2.278(11) . ?
Cu4 N51 1.917(8) . ?
Cu4 N61 1.978(6) . ?
Cu4 N4 1.980(6) . ?
Cu4 O2 2.008(4) . ?
Cu4 O37 2.550(12) 13 ?
O2 C51 1.343(7) . ?
N3 C59 1.276(7) . ?
N3 C31 1.456(8) . ?
N4 C58 1.267(8) . ?
N4 C41B 1.486(19) . ?
N4 C41 1.549(16) . ?
N41 N42 1.213(8) . ?
N42 N43 1.140(8) . ?
N51 N52 1.036(9) . ?
N52 N53 1.109(12) . ?
N61 N62 1.219(8) . ?
N62 N63 1.126(8) . ?
C51 C57 1.410(8) . ?
C51 C52 1.413(8) . ?
C52 C53 1.400(8) . ?
C52 C59 1.438(8) . ?
C53 C54 1.367(9) . ?
C54 C56 1.367(9) . ?
C54 C55 1.504(9) . ?
C56 C57 1.393(9) . ?
C57 C58 1.446(9) . ?
C31 C32B 1.35(2) . ?
C31 C32 1.650(18) . ?
C32 C33 1.56(2) . ?
C33 N34 1.52(2) . ?
N34 C39 1.468(15) . ?
N34 C35 1.472(15) . ?
C35 C36 1.602(17) . ?
C36 O37 1.397(16) . ?
O37 C38 1.407(16) . ?
C38 C39 1.615(18) . ?
C41 C42 1.51(2) . ?
C42 C43 1.47(2) . ?
C43 N44 1.55(2) . ?
N44 C45 1.45(2) . ?
N44 C49 1.52(3) . ?
C45 C46 1.49(2) . ?
C46 O47 1.40(2) . ?
O47 C48 1.35(3) . ?
C48 C49 1.55(3) . ?
C32B C33B 1.53(3) . ?
C33B N34B 1.43(3) . ?
N34B C39B 1.50(2) . ?
N34B C35B 1.54(2) . ?
C35B C36B 1.33(2) . ?
C36B O37B 1.47(2) . ?
O37B C38B 1.51(2) . ?
C38B C39B 1.29(2) . ?
C41B C42B 1.53(3) . ?
C42B C43B 1.63(4) . ?
C43B N44B 1.470(19) . ?
N44B C49B 1.45(2) . ?
C46B O47B 1.44(2) . ?
O47B C48B 1.37(2) . ?
C48B C49B 1.60(2) . ?

loop_
_geom_torsion_atom_site_label_1
_geom_torsion_atom_site_label_2
_geom_torsion_atom_site_label_3
_geom_torsion_atom_site_label_4
_geom_torsion
_geom_torsion_site_symmetry_1
_geom_torsion_site_symmetry_2
_geom_torsion_site_symmetry_3
_geom_torsion_site_symmetry_4
_geom_torsion_publ_flag
N1 Cu1 O1 C1 3.3(5) . . . . ?
N31 Cu1 O1 C1 -179.6(5) . . . . ?
N11 Cu1 O1 C1 -112.7(7) . . . . ?
N14 Cu1 O1 C1 76.0(5) . . . . ?
N1 Cu1 O1 Cu2 176.2(2) . . . . ?
N31 Cu1 O1 Cu2 -6.7(2) . . . . ?
N11 Cu1 O1 Cu2 60.2(6) . . . . ?
N14 Cu1 O1 Cu2 -111.2(2) . . . . ?
N2 Cu2 O1 C1 -3.2(5) . . . . ?
N21 Cu2 O1 C1 -131.2(9) . . . . ?
N31 Cu2 O1 C1 179.7(5) . . . . ?
N41 Cu2 O1 C1 87.2(5) . . . . ?
O17 Cu2 O1 C1 -84.9(5) 13_556 . . . ?
N2 Cu2 O1 Cu1 -176.3(2) . . . . ?
N21 Cu2 O1 Cu1 55.7(10) . . . . ?
N31 Cu2 O1 Cu1 6.6(2) . . . . ?
N41 Cu2 O1 Cu1 -85.9(2) . . . . ?
O17 Cu2 O1 Cu1 102.0(2) 13_556 . . . ?
N31 Cu1 N1 C9 -12.1(16) . . . . ?
N11 Cu1 N1 C9 162.5(6) . . . . ?
O1 Cu1 N1 C9 1.8(6) . . . . ?
N14 Cu1 N1 C9 -110.3(6) . . . . ?
N31 Cu1 N1 C11 162.8(11) . . . . ?
N11 Cu1 N1 C11 -22.6(6) . . . . ?
O1 Cu1 N1 C11 176.8(5) . . . . ?
N14 Cu1 N1 C11 64.6(5) . . . . ?
N21 Cu2 N2 C8 168.8(6) . . . . ?
N31 Cu2 N2 C8 12.8(14) . . . . ?
O1 Cu2 N2 C8 -0.3(6) . . . . ?
N41 Cu2 N2 C8 -86.8(6) . . . . ?
O17 Cu2 N2 C8 85.6(6) 13_556 . . . ?
N21 Cu2 N2 C21 -5.7(5) . . . . ?
N31 Cu2 N2 C21 -161.7(10) . . . . ?
O1 Cu2 N2 C21 -174.9(5) . . . . ?
N41 Cu2 N2 C21 98.7(5) . . . . ?
O17 Cu2 N2 C21 -88.9(5) 13_556 . . . ?
N1 Cu1 N11 N12 127.9(6) . . . . ?
N31 Cu1 N11 N12 -53.2(6) . . . . ?
O1 Cu1 N11 N12 -116.9(7) . . . . ?
N14 Cu1 N11 N12 55.1(6) . . . . ?
N1 Cu1 N11 Cu4 -79.7(3) . . . . ?
N31 Cu1 N11 Cu4 99.3(3) . . . . ?
O1 Cu1 N11 Cu4 35.5(7) . . . . ?
N14 Cu1 N11 Cu4 -152.5(3) . . . . ?
Cu1 N11 N12 N13 -178(100) . . . . ?
Cu4 N11 N12 N13 31(26) . . . . ?
N2 Cu2 N21 N22 117.8(8) . . . . ?
N31 Cu2 N21 N22 -67.2(8) . . . . ?
O1 Cu2 N21 N22 -114.5(11) . . . . ?
N41 Cu2 N21 N22 25.8(8) . . . . ?
O17 Cu2 N21 N22 -160.9(8) 13_556 . . . ?
Cu2 N21 N22 N23 -177(100) . . . . ?
N1 Cu1 N31 N32 179(72) . . . . ?
N11 Cu1 N31 N32 4.7(7) . . . . ?
O1 Cu1 N31 N32 165.0(7) . . . . ?
N14 Cu1 N31 N32 -86.1(7) . . . . ?
N1 Cu1 N31 Cu2 21.3(14) . . . . ?
N11 Cu1 N31 Cu2 -153.4(3) . . . . ?
O1 Cu1 N31 Cu2 6.9(2) . . . . ?
N14 Cu1 N31 Cu2 115.8(3) . . . . ?
N2 Cu2 N31 N32 -180(60) . . . . ?
N21 Cu2 N31 N32 24.1(6) . . . . ?
O1 Cu2 N31 N32 -166.3(6) . . . . ?
N41 Cu2 N31 N32 -80.3(6) . . . . ?
O17 Cu2 N31 N32 108.7(6) 13_556 . . . ?
N2 Cu2 N31 Cu1 -20.5(12) . . . . ?
N21 Cu2 N31 Cu1 -176.5(3) . . . . ?
O1 Cu2 N31 Cu1 -6.9(2) . . . . ?
N41 Cu2 N31 Cu1 79.1(3) . . . . ?
O17 Cu2 N31 Cu1 -92.0(3) 13_556 . . . ?
Cu1 N31 N32 N33 157(100) . . . . ?
Cu2 N31 N32 N33 -48(66) . . . . ?
Cu1 O1 C1 C7 174.8(4) . . . . ?
Cu2 O1 C1 C7 3.6(8) . . . . ?
Cu1 O1 C1 C2 -5.4(8) . . . . ?
Cu2 O1 C1 C2 -176.6(4) . . . . ?
O1 C1 C2 C3 -178.1(5) . . . . ?
C7 C1 C2 C3 1.6(9) . . . . ?
O1 C1 C2 C9 2.5(10) . . . . ?
C7 C1 C2 C9 -177.8(6) . . . . ?
C1 C2 C3 C4 -1.5(10) . . . . ?
C9 C2 C3 C4 177.9(6) . . . . ?
C2 C3 C4 C6 0.5(10) . . . . ?
C2 C3 C4 C5 -178.0(6) . . . . ?
C3 C4 C6 C7 0.4(10) . . . . ?
C5 C4 C6 C7 178.9(6) . . . . ?
C4 C6 C7 C1 -0.2(10) . . . . ?
C4 C6 C7 C8 178.9(6) . . . . ?
O1 C1 C7 C6 178.9(6) . . . . ?
C2 C1 C7 C6 -0.8(9) . . . . ?
O1 C1 C7 C8 -0.1(10) . . . . ?
C2 C1 C7 C8 -179.9(6) . . . . ?
C21 N2 C8 C7 178.3(6) . . . . ?
Cu2 N2 C8 C7 3.5(10) . . . . ?
C6 C7 C8 N2 177.1(7) . . . . ?
C1 C7 C8 N2 -3.8(11) . . . . ?
C11 N1 C9 C2 180.0(7) . . . . ?
Cu1 N1 C9 C2 -4.9(10) . . . . ?
C3 C2 C9 N1 -176.3(7) . . . . ?
C1 C2 C9 N1 3.1(12) . . . . ?
C9 N1 C11 C12 88.1(8) . . . . ?
Cu1 N1 C11 C12 -87.2(7) . . . . ?
N1 C11 C12 C13 63.6(10) . . . . ?
C11 C12 C13 N14 -62.2(11) . . . . ?
C12 C13 N14 C15 -179.6(8) . . . . ?
C12 C13 N14 C19 -62.6(10) . . . . ?
C12 C13 N14 Cu1 58.5(8) . . . . ?
N1 Cu1 N14 C13 -53.2(5) . . . . ?
N31 Cu1 N14 C13 138.8(5) . . . . ?
N11 Cu1 N14 C13 44.3(6) . . . . ?
O1 Cu1 N14 C13 -138.8(5) . . . . ?
N1 Cu1 N14 C15 -173.7(6) . . . . ?
N31 Cu1 N14 C15 18.3(6) . . . . ?
N11 Cu1 N14 C15 -76.2(6) . . . . ?
O1 Cu1 N14 C15 100.7(5) . . . . ?
N1 Cu1 N14 C19 67.5(5) . . . . ?
N31 Cu1 N14 C19 -100.5(5) . . . . ?
N11 Cu1 N14 C19 165.0(5) . . . . ?
O1 Cu1 N14 C19 -18.1(6) . . . . ?
C13 N14 C15 C16 174.9(8) . . . . ?
C19 N14 C15 C16 55.5(10) . . . . ?
Cu1 N14 C15 C16 -65.9(9) . . . . ?
N14 C15 C16 O17 -60.0(10) . . . . ?
C15 C16 O17 C18 59.5(10) . . . . ?
C16 O17 C18 C19 -58.9(9) . . . . ?
O17 C18 C19 N14 62.3(9) . . . . ?
C13 N14 C19 C18 -177.3(7) . . . . ?
C15 N14 C19 C18 -58.4(9) . . . . ?
Cu1 N14 C19 C18 63.7(8) . . . . ?
C8 N2 C21 C22 108.4(7) . . . . ?
Cu2 N2 C21 C22 -76.5(7) . . . . ?
N2 C21 C22 C23 161.5(7) . . . . ?
C21 C22 C23 N24 169.5(7) . . . . ?
C22 C23 N24 C25 63.5(11) . . . . ?
C22 C23 N24 C29 -176.7(8) . . . . ?
C23 N24 C25 C26 178.7(8) . . . . ?
C29 N24 C25 C26 60.5(11) . . . . ?
N24 C25 C26 O27 -60.4(11) . . . . ?
C25 C26 O27 C28 60.9(11) . . . . ?
C26 O27 C28 C29 -65.4(13) . . . . ?
C25 N24 C29 C28 -57.1(11) . . . . ?
C23 N24 C29 C28 179.5(9) . . . . ?
O27 C28 C29 N24 60.8(13) . . . . ?
N12 N11 Cu4 N51 -119.1(6) . . . . ?
Cu1 N11 Cu4 N51 86.4(4) . . . . ?
N12 N11 Cu4 N61 142.4(6) . . . . ?
Cu1 N11 Cu4 N61 -12.0(3) . . . . ?
N12 N11 Cu4 N4 -25.2(6) . . . . ?
Cu1 N11 Cu4 N4 -179.6(3) . . . . ?
N12 N11 Cu4 O2 67.0(5) . . . . ?
Cu1 N11 Cu4 O2 -87.4(3) . . . . ?
N12 N11 Cu4 O37 -81(2) . . . 13 ?
Cu1 N11 Cu4 O37 125(2) . . . 13 ?
N51 Cu4 O2 C51 169(3) . . . . ?
N61 Cu4 O2 C51 -175.6(5) . . . . ?
N4 Cu4 O2 C51 6.0(5) . . . . ?
O37 Cu4 O2 C51 89.3(5) 13 . . . ?
N11 Cu4 O2 C51 -86.5(5) . . . . ?
N51 Cu4 O2 Cu3 -19(3) . . . . ?
N61 Cu4 O2 Cu3 -3.3(2) . . . . ?
N4 Cu4 O2 Cu3 178.3(2) . . . . ?
O37 Cu4 O2 Cu3 -98.4(3) 13 . . . ?
N11 Cu4 O2 Cu3 85.8(2) . . . . ?
N3 Cu3 O2 C51 -4.9(5) . . . . ?
N61 Cu3 O2 C51 175.6(5) . . . . ?
N41 Cu3 O2 C51 99.8(6) . . . . ?
N34 Cu3 O2 C51 -93.1(6) . . . . ?
N3 Cu3 O2 Cu4 -177.1(2) . . . . ?
N61 Cu3 O2 Cu4 3.3(2) . . . . ?
N41 Cu3 O2 Cu4 -72.4(5) . . . . ?
N34 Cu3 O2 Cu4 94.7(3) . . . . ?
N61 Cu3 N3 C59 4.5(15) . . . . ?
N41 Cu3 N3 C59 -149.1(6) . . . . ?
O2 Cu3 N3 C59 2.6(6) . . . . ?
N34 Cu3 N3 C59 109.5(6) . . . . ?
N61 Cu3 N3 C31 -168.0(10) . . . . ?
N41 Cu3 N3 C31 38.4(5) . . . . ?
O2 Cu3 N3 C31 -169.9(5) . . . . ?
N34 Cu3 N3 C31 -63.0(5) . . . . ?
N51 Cu4 N4 C58 178.8(7) . . . . ?
N61 Cu4 N4 C58 -10.1(16) . . . . ?
O2 Cu4 N4 C58 -3.1(6) . . . . ?
O37 Cu4 N4 C58 -97.3(7) 13 . . . ?
N11 Cu4 N4 C58 89.1(6) . . . . ?
N51 Cu4 N4 C41B -13.7(9) . . . . ?
N61 Cu4 N4 C41B 157.3(12) . . . . ?
O2 Cu4 N4 C41B 164.4(9) . . . . ?
O37 Cu4 N4 C41B 70.1(9) 13 . . . ?
N11 Cu4 N4 C41B -103.4(9) . . . . ?
N51 Cu4 N4 C41 12.4(9) . . . . ?
N61 Cu4 N4 C41 -176.5(12) . . . . ?
O2 Cu4 N4 C41 -169.4(9) . . . . ?
O37 Cu4 N4 C41 96.3(9) 13 . . . ?
N11 Cu4 N4 C41 -77.2(9) . . . . ?
N3 Cu3 N41 N42 -118.0(6) . . . . ?
N61 Cu3 N41 N42 67.6(7) . . . . ?
O2 Cu3 N41 N42 138.2(6) . . . . ?
N34 Cu3 N41 N42 -29.2(7) . . . . ?
N3 Cu3 N41 Cu2 86.8(3) . . . . ?
N61 Cu3 N41 Cu2 -87.6(3) . . . . ?
O2 Cu3 N41 Cu2 -17.0(6) . . . . ?
N34 Cu3 N41 Cu2 175.6(4) . . . . ?
N2 Cu2 N41 N42 23.0(6) . . . . ?
N21 Cu2 N41 N42 119.4(6) . . . . ?
N31 Cu2 N41 N42 -144.9(6) . . . . ?
O1 Cu2 N41 N42 -69.4(5) . . . . ?
O17 Cu2 N41 N42 -21.7(14) 13_556 . . . ?
N2 Cu2 N41 Cu3 -179.4(3) . . . . ?
N21 Cu2 N41 Cu3 -83.0(4) . . . . ?
N31 Cu2 N41 Cu3 12.8(3) . . . . ?
O1 Cu2 N41 Cu3 88.3(3) . . . . ?
O17 Cu2 N41 Cu3 135.9(9) 13_556 . . . ?
Cu3 N41 N42 N43 150(28) . . . . ?
Cu2 N41 N42 N43 -53(29) . . . . ?
N61 Cu4 N51 N52 -42(2) . . . . ?
N4 Cu4 N51 N52 136(2) . . . . ?
O2 Cu4 N51 N52 -27(4) . . . . ?
O37 Cu4 N51 N52 53(2) 13 . . . ?
N11 Cu4 N51 N52 -132(2) . . . . ?
Cu4 N51 N52 N53 84(8) . . . . ?
N3 Cu3 N61 N62 176.1(9) . . . . ?
N41 Cu3 N61 N62 -30.3(7) . . . . ?
O2 Cu3 N61 N62 178.1(7) . . . . ?
N34 Cu3 N61 N62 72.0(7) . . . . ?
N3 Cu3 N61 Cu4 -5.4(13) . . . . ?
N41 Cu3 N61 Cu4 148.2(3) . . . . ?
O2 Cu3 N61 Cu4 -3.4(2) . . . . ?
N34 Cu3 N61 Cu4 -109.6(4) . . . . ?
N51 Cu4 N61 N62 0.2(7) . . . . ?
N4 Cu4 N61 N62 -170.8(9) . . . . ?
O2 Cu4 N61 N62 -178.1(7) . . . . ?
O37 Cu4 N61 N62 -85.1(7) 13 . . . ?
N11 Cu4 N61 N62 89.6(6) . . . . ?
N51 Cu4 N61 Cu3 -178.3(3) . . . . ?
N4 Cu4 N61 Cu3 10.7(13) . . . . ?
O2 Cu4 N61 Cu3 3.4(2) . . . . ?
O37 Cu4 N61 Cu3 96.5(4) 13 . . . ?
N11 Cu4 N61 Cu3 -88.8(3) . . . . ?
Cu3 N61 N62 N63 4(51) . . . . ?
Cu4 N61 N62 N63 -174(100) . . . . ?
Cu4 O2 C51 C57 -6.1(9) . . . . ?
Cu3 O2 C51 C57 -176.5(4) . . . . ?
Cu4 O2 C51 C52 173.3(4) . . . . ?
Cu3 O2 C51 C52 2.9(8) . . . . ?
O2 C51 C52 C53 179.5(6) . . . . ?
C57 C51 C52 C53 -1.1(9) . . . . ?
O2 C51 C52 C59 2.8(10) . . . . ?
C57 C51 C52 C59 -177.9(6) . . . . ?
C51 C52 C53 C54 2.6(10) . . . . ?
C59 C52 C53 C54 179.6(6) . . . . ?
C52 C53 C54 C56 -3.1(10) . . . . ?
C52 C53 C54 C55 178.1(6) . . . . ?
C53 C54 C56 C57 2.2(11) . . . . ?
C55 C54 C56 C57 -178.9(7) . . . . ?
C54 C56 C57 C51 -0.9(11) . . . . ?
C54 C56 C57 C58 177.1(7) . . . . ?
O2 C51 C57 C56 179.7(6) . . . . ?
C52 C51 C57 C56 0.3(10) . . . . ?
O2 C51 C57 C58 1.8(10) . . . . ?
C52 C51 C57 C58 -177.6(6) . . . . ?
C41B N4 C58 C57 -166.6(10) . . . . ?
C41 N4 C58 C57 168.2(9) . . . . ?
Cu4 N4 C58 C57 0.4(12) . . . . ?
C56 C57 C58 N4 -176.7(8) . . . . ?
C51 C57 C58 N4 1.2(13) . . . . ?
C31 N3 C59 C52 174.3(6) . . . . ?
Cu3 N3 C59 C52 1.6(10) . . . . ?
C53 C52 C59 N3 177.7(7) . . . . ?
C51 C52 C59 N3 -5.4(12) . . . . ?
C59 N3 C31 C32B -93.9(14) . . . . ?
Cu3 N3 C31 C32B 79.3(13) . . . . ?
C59 N3 C31 C32 -96.9(8) . . . . ?
Cu3 N3 C31 C32 76.3(8) . . . . ?
C32B C31 C32 C33 125(6) . . . . ?
N3 C31 C32 C33 -65.2(15) . . . . ?
C31 C32 C33 N34 60.5(18) . . . . ?
C32 C33 N34 C39 -178.6(13) . . . . ?
C32 C33 N34 C35 62.1(16) . . . . ?
C32 C33 N34 Cu3 -53.6(15) . . . . ?
N3 Cu3 N34 C39 168.0(9) . . . . ?
N61 Cu3 N34 C39 -24.1(9) . . . . ?
N41 Cu3 N34 C39 73.0(9) . . . . ?
O2 Cu3 N34 C39 -100.6(9) . . . . ?
N3 Cu3 N34 C35 -72.8(8) . . . . ?
N61 Cu3 N34 C35 95.0(8) . . . . ?
N41 Cu3 N34 C35 -167.9(8) . . . . ?
O2 Cu3 N34 C35 18.5(8) . . . . ?
N3 Cu3 N34 C33 47.0(8) . . . . ?
N61 Cu3 N34 C33 -145.2(8) . . . . ?
N41 Cu3 N34 C33 -48.1(9) . . . . ?
O2 Cu3 N34 C33 138.3(8) . . . . ?
C39 N34 C35 C36 -52.9(15) . . . . ?
C33 N34 C35 C36 64.9(14) . . . . ?
Cu3 N34 C35 C36 -174.9(9) . . . . ?
N34 C35 C36 O37 56.4(16) . . . . ?
C35 C36 O37 C38 -58.8(16) . . . . ?
C36 O37 C38 C39 56.6(17) . . . . ?
C35 N34 C39 C38 51.5(15) . . . . ?
C33 N34 C39 C38 -68.8(14) . . . . ?
Cu3 N34 C39 C38 167.5(9) . . . . ?
O37 C38 C39 N34 -52.7(17) . . . . ?
C58 N4 C41 C42 -89.1(13) . . . . ?
C41B N4 C41 C42 157(4) . . . . ?
Cu4 N4 C41 C42 78.8(13) . . . . ?
N4 C41 C42 C43 -178.2(12) . . . . ?
C41 C42 C43 N44 56(2) . . . . ?
C42 C43 N44 C45 79.9(19) . . . . ?
C42 C43 N44 C49 -176.7(16) . . . . ?
C49 N44 C45 C46 77.3(18) . . . . ?
C43 N44 C45 C46 -172.7(15) . . . . ?
N44 C45 C46 O47 -76(2) . . . . ?
C45 C46 O47 C48 64(2) . . . . ?
C46 O47 C48 C49 -62(3) . . . . ?
C45 N44 C49 C48 -66.0(19) . . . . ?
C43 N44 C49 C48 -179.3(17) . . . . ?
O47 C48 C49 N44 64(3) . . . . ?
N3 C31 C32B C33B -65(2) . . . . ?
C32 C31 C32B C33B -53(5) . . . . ?
C31 C32B C33B N34B 61(3) . . . . ?
C32B C33B N34B C39B 178.3(19) . . . . ?
C32B C33B N34B C35B 63(2) . . . . ?
C33B N34B C35B C36B 163.3(19) . . . . ?
C39B N34B C35B C36B 49(3) . . . . ?
N34B C35B C36B O37B -59(3) . . . . ?
C35B C36B O37B C38B 53(3) . . . . ?
C36B O37B C38B C39B -49(3) . . . . ?
O37B C38B C39B N34B 54(3) . . . . ?
C33B N34B C39B C38B -164(2) . . . . ?
C35B N34B C39B C38B -49(3) . . . . ?
C58 N4 C41B C42B -102.5(14) . . . . ?
C41 N4 C41B C42B -26(2) . . . . ?
Cu4 N4 C41B C42B 89.4(14) . . . . ?
N4 C41B C42B C43B 167.2(18) . . . . ?
C41B C42B C43B N44B 149(2) . . . . ?
C42B C43B N44B C49B 79(3) . . . . ?
C46B O47B C48B C49B -27(7) . . . . ?
C43B N44B C49B C48B 165(3) . . . . ?
O47B C48B C49B N44B 26(5) . . . . ?
